data_4516581
loop_
_publ_author_name
'Zhang, Huijie'
'Fan, Ruiqing'
'Chen, Wei'
'Fan, Jizhuang'
'Dong, Yuwei'
'Song, Yang'
'Du, Xi'
'Wang, Ping'
'Yang, Yulin'

_publ_section_title
;
 3D Lanthanide Metal--Organic Frameworks Based on Mono-, Tri-, and
 Heterometallic Tetranuclear Clusters as Highly Selective and Sensitive
 Luminescent Sensor for Fe3+ and Cu2+ Ions
;
_journal_issue 9
_journal_name_full 'Crystal Growth &amp; Design'
_journal_page_first 5429
_journal_paper_doi 10.1021/acs.cgd.6b00903
_journal_volume 16
_journal_year 2016
_chemical_formula_sum 'C16 H13 Eu N0 O12'
_chemical_formula_weight 549.22
_space_group_crystal_system monoclinic
_space_group_IT_number 15
_space_group_name_Hall '-C 2yc'
_space_group_name_H-M_alt 'C 1 2/c 1'
_atom_sites_solution_hydrogens mixed
_audit_creation_method SHELXL-2014/7
_cell_angle_alpha 90
_cell_angle_beta 101.008(4)
_cell_angle_gamma 90
_cell_formula_units_Z 8
_cell_length_a 24.286(2)
_cell_length_b 10.3078(12)
_cell_length_c 13.5214(17)
_cell_measurement_reflns_used 3316
_cell_measurement_temperature 173(2)
_cell_measurement_theta_max 26.414
_cell_measurement_theta_min 3.070
_cell_volume 3322.6(6)
_computing_cell_refinement 'SAINT (Bruker, 2005)'
_computing_data_collection 'APEX2 (Bruker, 2005)'
_computing_data_reduction SAINT
_computing_structure_refinement 'SHELXL-2014/7 (Sheldrick, 2014)'
_diffrn_ambient_temperature 173(2)
_diffrn_measured_fraction_theta_full 0.995
_diffrn_measured_fraction_theta_max 0.970
_diffrn_measurement_device_type 'Bruker Smart APEX CCD area detector'
_diffrn_measurement_method 'phi and omega scans'
_diffrn_radiation_type MoK\a
_diffrn_radiation_wavelength 0.71073
_diffrn_reflns_av_R_equivalents 0.0653
_diffrn_reflns_av_unetI/netI 0.0728
_diffrn_reflns_Laue_measured_fraction_full 0.995
_diffrn_reflns_Laue_measured_fraction_max 0.970
_diffrn_reflns_limit_h_max 29
_diffrn_reflns_limit_h_min -29
_diffrn_reflns_limit_k_max 12
_diffrn_reflns_limit_k_min -12
_diffrn_reflns_limit_l_max 16
_diffrn_reflns_limit_l_min -16
_diffrn_reflns_number 9723
_diffrn_reflns_point_group_measured_fraction_full 0.995
_diffrn_reflns_point_group_measured_fraction_max 0.970
_diffrn_reflns_theta_full 25.000
_diffrn_reflns_theta_max 26.414
_diffrn_reflns_theta_min 3.070
_diffrn_source 'fine-focus sealed tube'
_exptl_absorpt_coefficient_mu 3.848
_exptl_absorpt_correction_T_max 0.585
_exptl_absorpt_correction_T_min 0.510
_exptl_absorpt_correction_type multi-scan
_exptl_absorpt_process_details SADABS
_exptl_crystal_colour colorless
_exptl_crystal_density_diffrn 2.196
_exptl_crystal_density_method 'not measured'
_exptl_crystal_description block
_exptl_crystal_F_000 2144
_exptl_crystal_size_max 0.180
_exptl_crystal_size_mid 0.160
_exptl_crystal_size_min 0.140
_refine_diff_density_max 1.216
_refine_diff_density_min -0.753
_refine_diff_density_rms 0.175
_refine_ls_extinction_method none
_refine_ls_goodness_of_fit_ref 0.975
_refine_ls_hydrogen_treatment constr
_refine_ls_matrix_type full
_refine_ls_number_parameters 262
_refine_ls_number_reflns 3316
_refine_ls_number_restraints 0
_refine_ls_restrained_S_all 0.975
_refine_ls_R_factor_all 0.0679
_refine_ls_R_factor_gt 0.0373
_refine_ls_shift/su_max 0.001
_refine_ls_shift/su_mean 0.000
_refine_ls_structure_factor_coef Fsqd
_refine_ls_weighting_details 'w=1/[\s^2^(Fo^2^)+(0.0342P)^2^] where P=(Fo^2^+2Fc^2^)/3'
_refine_ls_weighting_scheme calc
_refine_ls_wR_factor_gt 0.0673
_refine_ls_wR_factor_ref 0.0762
_reflns_Friedel_coverage 0.000
_reflns_number_gt 2431
_reflns_number_total 3316
_reflns_threshold_expression 'I > 2\s(I)'
_cod_data_source_file cg6b00903_si_001.cif
_cod_data_source_block z1
_cod_original_cell_volume 3322.6(7)
_cod_original_sg_symbol_H-M 'C 2/c'
_cod_database_code 4516581
_shelx_shelxl_version_number 2014/7
_shelx_space_group_comment
;
The symmetry employed for this shelxl refinement is uniquely defined
by the following loop, which should always be used as a source of
symmetry information in preference to the above space-group names.
They are only intended as comments.
;
_shelx_estimated_absorpt_t_min 0.544
_shelx_estimated_absorpt_t_max 0.615

loop_
_space_group_symop_operation_xyz
'x, y, z'
'-x, y, -z+1/2'
'x+1/2, y+1/2, z'
'-x+1/2, y+1/2, -z+1/2'
'-x, -y, -z'
'x, -y, z-1/2'
'-x+1/2, -y+1/2, -z'
'x+1/2, -y+1/2, z-1/2'

loop_
_atom_site_label
_atom_site_type_symbol
_atom_site_fract_x
_atom_site_fract_y
_atom_site_fract_z
_atom_site_U_iso_or_equiv
_atom_site_adp_type
_atom_site_occupancy
_atom_site_site_symmetry_order
_atom_site_calc_flag
_atom_site_refinement_flags_posn
_atom_site_refinement_flags_adp
Eu1 Eu 0.26764(2) 0.23566(2) 0.70270(2) 0.01301(10) Uani 1 1 d . .
O1 O 0.47997(18) 0.8545(4) 0.8597(4) 0.0281(11) Uani 1 1 d . .
O2 O 0.29251(15) 0.0579(3) 0.5896(3) 0.0146(9) Uani 1 1 d . .
O3 O 0.36384(15) 0.1750(3) 0.6646(3) 0.0161(9) Uani 1 1 d . .
O4 O 0.29962(18) 0.0753(4) 0.8195(3) 0.0281(11) Uani 1 1 d . .
O5 O 0.19400(16) 0.3732(4) 0.6219(3) 0.0198(10) Uani 1 1 d . .
O6 O 0.33245(17) 0.3869(4) 0.7918(3) 0.0225(10) Uani 1 1 d . .
O7 O 0.19268(15) 0.0903(4) 0.6795(4) 0.0224(11) Uani 1 1 d . .
O8 O 0.54219(17) 0.2947(4) 0.8516(4) 0.0253(10) Uani 1 1 d . .
H8 H 0.5720 0.2514 0.8614 0.038 Uiso 1 1 calc R U
O9 O 0.60028(18) 0.4543(4) 0.9167(4) 0.0306(12) Uani 1 1 d . .
O10 O 0.22616(18) 0.2990(4) 0.8444(4) 0.0303(11) Uani 1 1 d . .
H10A H 0.2015 0.3571 0.8257 0.045 Uiso 1 1 d R U
H10D H 0.2515 0.3291 0.8909 0.045 Uiso 1 1 d R U
O11 O 0.29318(16) 0.3540(4) 0.5628(3) 0.0265(11) Uani 1 1 d . .
H11A H 0.2771 0.4275 0.5578 0.040 Uiso 1 1 d R U
H11B H 0.3285 0.3646 0.5735 0.040 Uiso 1 1 d R U
OW1 O 0.1746(2) 0.1674(5) 0.9702(4) 0.0540(16) Uani 1 1 d . .
HW1A H 0.1556 0.2346 0.9780 0.081 Uiso 1 1 d R U
HW1B H 0.1527 0.1027 0.9571 0.081 Uiso 1 1 d R U
C1 C 0.5294(2) 0.8938(5) 0.9225(6) 0.0239(16) Uani 1 1 d . .
C2 C 0.5666(2) 0.9696(5) 0.8820(5) 0.0197(14) Uani 1 1 d . .
H2A H 0.5586 0.9937 0.8129 0.024 Uiso 1 1 calc R U
C3 C 0.6157(2) 1.0097(5) 0.9446(5) 0.0122(13) Uani 1 1 d . .
C4 C 0.6278(2) 0.9726(5) 1.0456(5) 0.0135(13) Uani 1 1 d . .
C5 C 0.5884(2) 0.8964(5) 1.0828(5) 0.0213(14) Uani 1 1 d . .
H5B H 0.5959 0.8704 1.1514 0.026 Uiso 1 1 calc R U
C6 C 0.5390(3) 0.8588(6) 1.0216(5) 0.0243(16) Uani 1 1 d . .
H6A H 0.5121 0.8094 1.0479 0.029 Uiso 1 1 calc R U
C7 C 0.3440(2) 0.0858(5) 0.6034(5) 0.0146(13) Uani 1 1 d . .
C8 C 0.3219(2) -0.0107(5) 0.8796(5) 0.0165(14) Uani 1 1 d . .
C9 C 0.4698(2) 0.7204(6) 0.8594(5) 0.0235(14) Uani 1 1 d . .
C10 C 0.4148(3) 0.6792(6) 0.8410(5) 0.0236(15) Uani 1 1 d . .
H10B H 0.3849 0.7401 0.8319 0.028 Uiso 1 1 calc R U
C11 C 0.4040(2) 0.5458(5) 0.8360(5) 0.0193(14) Uani 1 1 d . .
C12 C 0.4477(2) 0.4564(6) 0.8484(5) 0.0200(14) Uani 1 1 d . .
H12A H 0.4401 0.3661 0.8422 0.024 Uiso 1 1 calc R U
C13 C 0.5032(2) 0.5014(6) 0.8701(5) 0.0233(15) Uani 1 1 d . .
C14 C 0.5134(3) 0.6335(6) 0.8754(6) 0.0283(17) Uani 1 1 d . .
H14A H 0.5509 0.6643 0.8902 0.034 Uiso 1 1 calc R U
C15 C 0.3430(2) 0.5045(5) 0.8139(5) 0.0158(13) Uani 1 1 d . .
C16 C 0.5531(3) 0.4150(6) 0.8835(5) 0.0239(15) Uani 1 1 d . .

loop_
_atom_site_aniso_label
_atom_site_aniso_U_11
_atom_site_aniso_U_22
_atom_site_aniso_U_33
_atom_site_aniso_U_23
_atom_site_aniso_U_13
_atom_site_aniso_U_12
Eu1 0.01125(15) 0.01051(14) 0.01714(17) 0.00097(14) 0.00237(10) -0.00043(13)
O1 0.021(2) 0.022(2) 0.040(3) -0.002(2) 0.001(2) -0.0070(19)
O2 0.011(2) 0.018(2) 0.016(2) -0.0013(17) 0.0040(18) -0.0021(16)
O3 0.014(2) 0.0142(19) 0.020(3) -0.0053(17) 0.0024(18) -0.0006(16)
O4 0.028(3) 0.028(2) 0.026(3) 0.013(2) -0.002(2) -0.001(2)
O5 0.017(2) 0.018(2) 0.023(3) 0.0036(18) 0.002(2) 0.0046(17)
O6 0.018(2) 0.015(2) 0.034(3) -0.0077(19) 0.003(2) -0.0048(17)
O7 0.007(2) 0.014(2) 0.046(3) 0.002(2) 0.006(2) -0.0039(17)
O8 0.018(2) 0.018(2) 0.039(3) -0.001(2) 0.005(2) 0.0050(18)
O9 0.013(2) 0.032(3) 0.043(3) -0.012(2) -0.003(2) -0.0003(19)
O10 0.039(3) 0.020(2) 0.035(3) -0.008(2) 0.014(2) 0.001(2)
O11 0.009(2) 0.033(2) 0.036(3) 0.017(2) 0.001(2) 0.0036(18)
OW1 0.065(4) 0.049(3) 0.050(4) -0.005(3) 0.017(3) -0.026(3)
C1 0.007(3) 0.011(3) 0.052(5) -0.005(3) 0.000(3) -0.002(2)
C2 0.020(3) 0.014(3) 0.021(4) 0.001(3) -0.007(3) 0.001(2)
C3 0.009(3) 0.012(3) 0.014(4) -0.004(2) 0.000(3) -0.005(2)
C4 0.016(3) 0.010(3) 0.016(4) -0.005(2) 0.006(3) -0.003(2)
C5 0.019(3) 0.019(3) 0.026(4) 0.003(3) 0.004(3) -0.001(3)
C6 0.025(4) 0.016(3) 0.034(5) 0.008(3) 0.010(3) -0.001(3)
C7 0.017(3) 0.013(3) 0.013(4) 0.004(2) 0.001(3) 0.003(2)
C8 0.017(3) 0.016(3) 0.019(4) 0.001(3) 0.011(3) 0.000(2)
C9 0.021(3) 0.018(3) 0.032(4) 0.002(3) 0.005(3) -0.004(3)
C10 0.017(3) 0.022(3) 0.030(4) -0.008(3) 0.002(3) 0.000(3)
C11 0.013(3) 0.012(3) 0.032(4) -0.002(3) 0.002(3) 0.000(2)
C12 0.020(3) 0.017(3) 0.023(4) -0.003(3) 0.004(3) 0.002(3)
C13 0.014(3) 0.022(3) 0.034(4) -0.005(3) 0.004(3) -0.001(3)
C14 0.015(3) 0.025(3) 0.045(5) -0.011(3) 0.004(3) -0.001(3)
C15 0.014(3) 0.019(3) 0.014(4) 0.002(2) 0.001(3) -0.003(3)
C16 0.022(4) 0.027(3) 0.025(4) 0.002(3) 0.010(3) 0.000(3)

loop_
_atom_type_symbol
_atom_type_description
_atom_type_scat_dispersion_real
_atom_type_scat_dispersion_imag
_atom_type_scat_source
C C 0.0033 0.0016 'International Tables Vol C Tables 4.2.6.8 and 6.1.1.4'
H H 0.0000 0.0000 'International Tables Vol C Tables 4.2.6.8 and 6.1.1.4'
N N 0.0061 0.0033 'International Tables Vol C Tables 4.2.6.8 and 6.1.1.4'
O O 0.0106 0.0060 'International Tables Vol C Tables 4.2.6.8 and 6.1.1.4'
Eu Eu -0.1578 3.6682 'International Tables Vol C Tables 4.2.6.8 and 6.1.1.4'

loop_
_geom_angle_atom_site_label_1
_geom_angle_atom_site_label_2
_geom_angle_atom_site_label_3
_geom_angle
_geom_angle_site_symmetry_1
_geom_angle_site_symmetry_3
O4 Eu1 O7 77.57(15) . .
O4 Eu1 O6 91.09(15) . .
O7 Eu1 O6 156.20(16) . .
O4 Eu1 O5 149.75(14) . .
O7 Eu1 O5 79.73(14) . .
O6 Eu1 O5 102.08(13) . .
O4 Eu1 O10 77.79(15) . .
O7 Eu1 O10 81.23(15) . .
O6 Eu1 O10 75.91(15) . .
O5 Eu1 O10 79.21(15) . .
O4 Eu1 O11 141.96(14) . .
O7 Eu1 O11 121.79(16) . .
O6 Eu1 O11 79.76(15) . .
O5 Eu1 O11 67.92(13) . .
O10 Eu1 O11 133.49(14) . .
O4 Eu1 O2 78.93(15) . .
O7 Eu1 O2 73.98(13) . .
O6 Eu1 O2 124.77(13) . .
O5 Eu1 O2 113.50(14) . .
O10 Eu1 O2 149.01(13) . .
O11 Eu1 O2 76.55(13) . .
O4 Eu1 O3 76.31(14) . .
O7 Eu1 O3 122.29(12) . .
O6 Eu1 O3 73.80(13) . .
O5 Eu1 O3 133.40(13) . .
O10 Eu1 O3 139.32(14) . .
O11 Eu1 O3 65.67(13) . .
O2 Eu1 O3 51.00(12) . .
O4 Eu1 C7 77.13(16) . .
O7 Eu1 C7 98.39(15) . .
O6 Eu1 C7 99.37(15) . .
O5 Eu1 C7 126.14(16) . .
O10 Eu1 C7 154.38(15) . .
O11 Eu1 C7 68.25(14) . .
O2 Eu1 C7 25.40(13) . .
O3 Eu1 C7 25.63(14) . .
O4 Eu1 H10A 94.0 . .
O7 Eu1 H10A 81.2 . .
O6 Eu1 H10A 78.8 . .
O5 Eu1 H10A 62.8 . .
O10 Eu1 H10A 16.5 . .
O11 Eu1 H10A 119.7 . .
O2 Eu1 H10A 155.1 . .
O3 Eu1 H10A 150.6 . .
C7 Eu1 H10A 170.9 . .
O4 Eu1 H10D 73.4 . .
O7 Eu1 H10D 95.8 . .
O6 Eu1 H10D 60.6 . .
O5 Eu1 H10D 89.4 . .
O10 Eu1 H10D 16.5 . .
O11 Eu1 H10D 129.2 . .
O2 Eu1 H10D 152.0 . .
O3 Eu1 H10D 123.6 . .
C7 Eu1 H10D 143.5 . .
H10A Eu1 H10D 28.5 . .
C1 O1 C9 114.7(5) . .
C7 O2 Eu1 95.1(3) . .
C7 O3 Eu1 93.5(3) . .
C8 O4 Eu1 173.8(4) . .
C8 O5 Eu1 141.0(4) 4_556 .
C15 O6 Eu1 146.6(4) . .
C15 O7 Eu1 167.5(4) 4_546 .
C16 O8 H8 109.5 . .
Eu1 O10 H10A 109.3 . .
Eu1 O10 H10D 109.3 . .
H10A O10 H10D 109.5 . .
Eu1 O11 H11A 109.2 . .
Eu1 O11 H11B 109.4 . .
H11A O11 H11B 109.5 . .
HW1A OW1 HW1B 109.5 . .
C6 C1 C2 122.4(6) . .
C6 C1 O1 119.2(5) . .
C2 C1 O1 118.3(6) . .
C1 C2 C3 118.4(6) . .
C1 C2 H2A 120.8 . .
C3 C2 H2A 120.8 . .
C2 C3 C4 120.8(5) . .
C2 C3 C7 116.7(5) . 2_666
C4 C3 C7 122.3(5) . 2_666
C3 C4 C5 118.3(5) . .
C3 C4 C8 126.0(5) . 5_667
C5 C4 C8 115.7(5) . 5_667
C6 C5 C4 121.1(6) . .
C6 C5 H5B 119.4 . .
C4 C5 H5B 119.4 . .
C1 C6 C5 118.9(6) . .
C1 C6 H6A 120.6 . .
C5 C6 H6A 120.6 . .
O2 C7 O3 120.3(5) . .
O2 C7 C3 121.9(5) . 2_646
O3 C7 C3 117.6(5) . 2_646
O2 C7 Eu1 59.5(3) . .
O3 C7 Eu1 60.9(3) . .
C3 C7 Eu1 178.2(4) 2_646 .
O4 C8 O5 124.7(6) . 4_546
O4 C8 C4 116.9(5) . 5_667
O5 C8 C4 118.3(5) 4_546 5_667
C14 C9 C10 121.3(6) . .
C14 C9 O1 120.9(5) . .
C10 C9 O1 117.8(5) . .
C9 C10 C11 118.5(6) . .
C9 C10 H10B 120.8 . .
C11 C10 H10B 120.8 . .
C12 C11 C10 120.9(5) . .
C12 C11 C15 122.1(5) . .
C10 C11 C15 116.9(5) . .
C11 C12 C13 119.1(5) . .
C11 C12 H12A 120.5 . .
C13 C12 H12A 120.5 . .
C14 C13 C12 119.5(6) . .
C14 C13 C16 116.7(5) . .
C12 C13 C16 123.7(6) . .
C9 C14 C13 120.6(6) . .
C9 C14 H14A 119.7 . .
C13 C14 H14A 119.7 . .
O7 C15 O6 125.6(5) 4_556 .
O7 C15 C11 116.8(5) 4_556 .
O6 C15 C11 117.6(5) . .
O9 C16 O8 123.2(6) . .
O9 C16 C13 122.2(6) . .
O8 C16 C13 114.4(6) . .

loop_
_geom_bond_atom_site_label_1
_geom_bond_atom_site_label_2
_geom_bond_distance
_geom_bond_site_symmetry_2
Eu1 O4 2.316(4) .
Eu1 O7 2.332(4) .
Eu1 O6 2.374(4) .
Eu1 O5 2.378(4) .
Eu1 O10 2.419(4) .
Eu1 O11 2.428(4) .
Eu1 O2 2.533(4) .
Eu1 O3 2.564(4) .
Eu1 C7 2.929(6) .
Eu1 H10A 2.8164 .
Eu1 H10D 2.8166 .
O1 C1 1.392(7) .
O1 C9 1.405(7) .
O2 C7 1.261(6) .
O3 C7 1.269(7) .
O4 C8 1.254(7) .
O5 C8 1.257(6) 4_556
O6 C15 1.262(6) .
O7 C15 1.253(7) 4_546
O8 C16 1.323(7) .
O8 H8 0.8400 .
O9 C16 1.217(7) .
O10 H10A 0.8500 .
O10 H10D 0.8500 .
O11 H11A 0.8501 .
O11 H11B 0.8500 .
OW1 HW1A 0.8501 .
OW1 HW1B 0.8499 .
C1 C6 1.363(9) .
C1 C2 1.383(8) .
C2 C3 1.387(8) .
C2 H2A 0.9500 .
C3 C4 1.395(8) .
C3 C7 1.497(7) 2_666
C4 C5 1.403(8) .
C4 C8 1.482(8) 5_667
C5 C6 1.376(9) .
C5 H5B 0.9500 .
C6 H6A 0.9500 .
C7 C3 1.497(7) 2_646
C8 O5 1.257(6) 4_546
C8 C4 1.482(8) 5_667
C9 C14 1.372(8) .
C9 C10 1.379(8) .
C10 C11 1.399(8) .
C10 H10B 0.9500 .
C11 C12 1.392(8) .
C11 C15 1.517(8) .
C12 C13 1.401(8) .
C12 H12A 0.9500 .
C13 C14 1.383(8) .
C13 C16 1.488(8) .
C14 H14A 0.9500 .
C15 O7 1.253(7) 4_556
